data_7028923
loop_
_publ_author_name
'Bolli, Christoph'
'Gellhaar, Jorit'
'Jenne, Carsten'
'Ke\&sler, Mathias'
'Scherer, Harald'
'Seeger, Helene'
'Uzun, Rabiya'

_publ_section_title
;
 Bis(triphenyl-\l(5)-phosphanylidene)ammonium fluoride: a reactive
 fluoride source to access the hypervalent silicates [MenSiF5-n](-) (n =
 0-3).
;
_journal_issue 11
_journal_name_full 'Dalton transactions (Cambridge, England : 2003)'
_journal_page_first 4326
_journal_page_last 4334
_journal_paper_doi 10.1039/c3dt52617h
_journal_volume 43
_journal_year 2014
_chemical_formula_moiety 'C36 H30 N P2, C3 H9 F2 Si'
_chemical_formula_sum 'C39 H39 F2 N P2 Si'
_chemical_formula_weight 649.74
_chemical_name_systematic
; 
 ? 
;
_space_group_IT_number 14
_symmetry_cell_setting monoclinic
_symmetry_space_group_name_Hall '-P 2ybc'
_symmetry_space_group_name_H-M 'P 1 21/c 1'
_atom_sites_solution_hydrogens geom
_atom_sites_solution_primary direct
_atom_sites_solution_secondary difmap
_audit_creation_method SHELXL-97
_cell_angle_alpha 90.00
_cell_angle_beta 91.026(2)
_cell_angle_gamma 90.00
_cell_formula_units_Z 4
_cell_length_a 11.4101(4)
_cell_length_b 19.5615(7)
_cell_length_c 15.0266(6)
_cell_measurement_reflns_used 9969
_cell_measurement_temperature 100(2)
_cell_measurement_theta_max 25.72
_cell_measurement_theta_min 2.77
_cell_volume 3353.4(2)
_computing_cell_refinement 'Bruker SMART'
_computing_data_collection 'Bruker SMART'
_computing_data_reduction 'Bruker SAINT'
_computing_molecular_graphics Diamond
_computing_publication_material 'SHELXL-97 (Sheldrick, 1997)'
_computing_structure_refinement 'SHELXL-97 (Sheldrick, 1997)'
_computing_structure_solution 'SHELXS-97 (Sheldrick, 1990)'
_diffrn_ambient_temperature 100(2)
_diffrn_measured_fraction_theta_full 0.970
_diffrn_measured_fraction_theta_max 0.970
_diffrn_measurement_device_type 'Bruker SMART APEX-II CCD area detector'
_diffrn_measurement_method '\w and \f scans'
_diffrn_radiation_monochromator 'double mirrors'
_diffrn_radiation_type MoK\a
_diffrn_radiation_wavelength 0.71073
_diffrn_reflns_av_R_equivalents 0.0217
_diffrn_reflns_av_sigmaI/netI 0.0203
_diffrn_reflns_limit_h_max 18
_diffrn_reflns_limit_h_min -17
_diffrn_reflns_limit_k_max 30
_diffrn_reflns_limit_k_min -31
_diffrn_reflns_limit_l_max 23
_diffrn_reflns_limit_l_min -22
_diffrn_reflns_number 89985
_diffrn_reflns_theta_full 34.69
_diffrn_reflns_theta_max 34.69
_diffrn_reflns_theta_min 2.45
_diffrn_source 'ImuS microsource'
_diffrn_source_target Mo
_exptl_absorpt_coefficient_mu 0.206
_exptl_absorpt_correction_T_max 0.9523
_exptl_absorpt_correction_T_min 0.9408
_exptl_absorpt_correction_type multi-scan
_exptl_absorpt_process_details
;
<i>SADABS</i>; Sheldrick, 1996
;
_exptl_crystal_colour colorless
_exptl_crystal_density_diffrn 1.287
_exptl_crystal_density_method 'not measured'
_exptl_crystal_description block
_exptl_crystal_F_000 1368
_exptl_crystal_size_max 0.30
_exptl_crystal_size_mid 0.25
_exptl_crystal_size_min 0.24
_refine_diff_density_max 0.522
_refine_diff_density_min -0.366
_refine_diff_density_rms 0.058
_refine_ls_extinction_method none
_refine_ls_goodness_of_fit_ref 1.025
_refine_ls_hydrogen_treatment refU
_refine_ls_matrix_type full
_refine_ls_number_parameters 411
_refine_ls_number_reflns 14011
_refine_ls_number_restraints 0
_refine_ls_restrained_S_all 1.025
_refine_ls_R_factor_all 0.0432
_refine_ls_R_factor_gt 0.0348
_refine_ls_shift/su_max 0.002
_refine_ls_shift/su_mean 0.000
_refine_ls_structure_factor_coef Fsqd
_refine_ls_weighting_details 'calc w=1/[\s^2^(Fo^2^)+(0.0501P)^2^+1.1695P] where P=(Fo^2^+2Fc^2^)/3'
_refine_ls_weighting_scheme calc
_refine_ls_wR_factor_gt 0.0946
_refine_ls_wR_factor_ref 0.1001
_reflns_number_gt 11846
_reflns_number_total 14011
_reflns_threshold_expression >2sigma(I)
_cod_data_source_file c3dt52617h.txt
_cod_data_source_block shelxl
_cod_depositor_comments
;
The following automatic conversions were performed:

'_symmetry_cell_setting' value 'Monoclinic' changed to 'monoclinic'
according to
/usr/data/users/saulius/automatic-downloads/current/RSC/lib/dictionaries/cif_core.dic
dictionary named 'cif_core.dic' version 2.4.2 from 2011-04-26.

Automatic conversion script
Id: cif_fix_values 2281 2013-09-26 08:29:07Z andrius 
;
_cod_original_sg_symbol_H-M 'P 21/c'
_cod_database_code 7028923

loop_
_symmetry_equiv_pos_as_xyz
'x, y, z'
'-x, y+1/2, -z+1/2'
'-x, -y, -z'
'x, -y-1/2, z-1/2'

loop_
_atom_site_label
_atom_site_type_symbol
_atom_site_fract_x
_atom_site_fract_y
_atom_site_fract_z
_atom_site_U_iso_or_equiv
_atom_site_adp_type
_atom_site_occupancy
_atom_site_symmetry_multiplicity
_atom_site_calc_flag
_atom_site_refinement_flags
P1 P 0.260844(18) 0.289885(11) -0.010838(14) 0.01227(4) Uani 1 1 d .
N1 N 0.27576(7) 0.32658(4) 0.08240(5) 0.01570(13) Uani 1 1 d .
P2 P 0.261992(18) 0.398945(11) 0.127618(14) 0.01195(4) Uani 1 1 d .
C1 C 0.13025(7) 0.31208(4) -0.07317(5) 0.01427(14) Uani 1 1 d .
C2 C 0.12733(8) 0.37159(5) -0.12514(6) 0.01688(15) Uani 1 1 d .
H2 H 0.1939 0.4007 -0.1268 0.0275(7) Uiso 1 1 calc R
C3 C 0.02671(8) 0.38784(5) -0.17425(6) 0.02000(16) Uani 1 1 d .
H3 H 0.0254 0.4275 -0.2108 0.0275(7) Uiso 1 1 calc R
C4 C -0.07228(8) 0.34630(5) -0.17014(7) 0.02152(17) Uani 1 1 d .
H4 H -0.1404 0.3573 -0.2045 0.0275(7) Uiso 1 1 calc R
C5 C -0.07149(8) 0.28875(5) -0.11585(7) 0.02076(17) Uani 1 1 d .
H5 H -0.1400 0.2615 -0.1112 0.0275(7) Uiso 1 1 calc R
C6 C 0.02998(8) 0.27111(5) -0.06821(6) 0.01732(15) Uani 1 1 d .
H6 H 0.0311 0.2312 -0.0323 0.0275(7) Uiso 1 1 calc R
C7 C 0.38313(7) 0.30570(4) -0.08175(6) 0.01522(14) Uani 1 1 d .
C8 C 0.49296(8) 0.31727(6) -0.04176(7) 0.02324(18) Uani 1 1 d .
H8 H 0.5015 0.3164 0.0212 0.0275(7) Uiso 1 1 calc R
C9 C 0.58966(9) 0.33000(7) -0.09434(8) 0.0295(2) Uani 1 1 d .
H9 H 0.6643 0.3377 -0.0671 0.0275(7) Uiso 1 1 calc R
C10 C 0.57759(9) 0.33156(6) -0.18629(8) 0.0261(2) Uani 1 1 d .
H10 H 0.6436 0.3411 -0.2219 0.0275(7) Uiso 1 1 calc R
C11 C 0.46908(9) 0.31918(5) -0.22628(7) 0.02233(17) Uani 1 1 d .
H11 H 0.4611 0.3199 -0.2893 0.0275(7) Uiso 1 1 calc R
C12 C 0.37215(8) 0.30574(5) -0.17459(6) 0.01819(15) Uani 1 1 d .
H12 H 0.2983 0.2966 -0.2023 0.0275(7) Uiso 1 1 calc R
C13 C 0.25638(7) 0.19982(4) 0.01136(6) 0.01424(14) Uani 1 1 d .
C14 C 0.27785(9) 0.15272(5) -0.05630(6) 0.02064(17) Uani 1 1 d .
H14 H 0.2949 0.1682 -0.1146 0.0275(7) Uiso 1 1 calc R
C15 C 0.27407(10) 0.08311(5) -0.03793(7) 0.02389(19) Uani 1 1 d .
H15 H 0.2888 0.0509 -0.0837 0.0275(7) Uiso 1 1 calc R
C16 C 0.24875(9) 0.06055(5) 0.04721(7) 0.02246(18) Uani 1 1 d .
H16 H 0.2460 0.0129 0.0594 0.0275(7) Uiso 1 1 calc R
C17 C 0.22750(10) 0.10712(5) 0.11436(7) 0.02293(18) Uani 1 1 d .
H17 H 0.2103 0.0914 0.1725 0.0275(7) Uiso 1 1 calc R
C18 C 0.23128(9) 0.17684(5) 0.09677(6) 0.01904(16) Uani 1 1 d .
H18 H 0.2168 0.2088 0.1429 0.0275(7) Uiso 1 1 calc R
C19 C 0.13431(7) 0.39924(4) 0.19610(6) 0.01418(14) Uani 1 1 d .
C20 C 0.05363(8) 0.34579(5) 0.18571(6) 0.01842(15) Uani 1 1 d .
H20 H 0.0659 0.3115 0.1421 0.0275(7) Uiso 1 1 calc R
C21 C -0.04447(9) 0.34295(6) 0.23913(7) 0.02244(18) Uani 1 1 d .
H21 H -0.0993 0.3067 0.2319 0.0275(7) Uiso 1 1 calc R
C22 C -0.06257(9) 0.39284(6) 0.30303(7) 0.02318(18) Uani 1 1 d .
H22 H -0.1290 0.3904 0.3401 0.0275(7) Uiso 1 1 calc R
C23 C 0.01647(9) 0.44638(5) 0.31266(6) 0.02201(17) Uani 1 1 d .
H23 H 0.0032 0.4808 0.3559 0.0275(7) Uiso 1 1 calc R
C24 C 0.11514(8) 0.45010(5) 0.25953(6) 0.01784(15) Uani 1 1 d .
H24 H 0.1689 0.4869 0.2664 0.0275(7) Uiso 1 1 calc R
C25 C 0.38928(7) 0.41328(4) 0.19730(5) 0.01396(13) Uani 1 1 d .
C26 C 0.41627(8) 0.47818(5) 0.23085(6) 0.01854(16) Uani 1 1 d .
H26 H 0.3677 0.5162 0.2165 0.0275(7) Uiso 1 1 calc R
C27 C 0.51502(9) 0.48654(6) 0.28542(7) 0.02359(18) Uani 1 1 d .
H27 H 0.5342 0.5305 0.3083 0.0275(7) Uiso 1 1 calc R
C28 C 0.58575(9) 0.43086(6) 0.30665(7) 0.02436(19) Uani 1 1 d .
H28 H 0.6532 0.4371 0.3438 0.0275(7) Uiso 1 1 calc R
C29 C 0.55878(9) 0.36636(6) 0.27407(7) 0.02324(18) Uani 1 1 d .
H29 H 0.6069 0.3284 0.2894 0.0275(7) Uiso 1 1 calc R
C30 C 0.46097(8) 0.35748(5) 0.21886(6) 0.01797(15) Uani 1 1 d .
H30 H 0.4428 0.3135 0.1957 0.0275(7) Uiso 1 1 calc R
C31 C 0.25124(7) 0.46922(4) 0.05085(5) 0.01372(13) Uani 1 1 d .
C32 C 0.15055(8) 0.50932(5) 0.04251(6) 0.01697(15) Uani 1 1 d .
H32 H 0.0866 0.5020 0.0810 0.0275(7) Uiso 1 1 calc R
C33 C 0.14384(8) 0.56021(5) -0.02232(6) 0.02036(16) Uani 1 1 d .
H33 H 0.0756 0.5878 -0.0275 0.0275(7) Uiso 1 1 calc R
C34 C 0.23636(9) 0.57068(5) -0.07923(6) 0.02040(16) Uani 1 1 d .
H34 H 0.2309 0.6050 -0.1239 0.0275(7) Uiso 1 1 calc R
C35 C 0.33735(8) 0.53097(5) -0.07102(6) 0.02028(16) Uani 1 1 d .
H35 H 0.4008 0.5384 -0.1099 0.0275(7) Uiso 1 1 calc R
C36 C 0.34536(8) 0.48066(5) -0.00610(6) 0.01722(15) Uani 1 1 d .
H36 H 0.4146 0.4540 -0.0002 0.0275(7) Uiso 1 1 calc R
Si3 Si 0.25205(2) 0.640400(13) 0.438683(17) 0.01667(5) Uani 1 1 d .
F1 F 0.24572(6) 0.66870(4) 0.54967(4) 0.02500(12) Uani 1 1 d .
F2 F 0.25698(6) 0.60499(3) 0.32897(4) 0.02705(13) Uani 1 1 d .
C37 C 0.10533(9) 0.59653(6) 0.45054(7) 0.02582(19) Uani 1 1 d .
H37A H 0.1176 0.5475 0.4603 0.064(2) Uiso 1 1 calc R
H37B H 0.0581 0.6034 0.3961 0.064(2) Uiso 1 1 calc R
H37C H 0.0643 0.6160 0.5013 0.064(2) Uiso 1 1 calc R
C38 C 0.40295(9) 0.60403(6) 0.46131(7) 0.02442(19) Uani 1 1 d .
H38A H 0.4361 0.6245 0.5157 0.064(2) Uiso 1 1 calc R
H38B H 0.4537 0.6143 0.4111 0.064(2) Uiso 1 1 calc R
H38C H 0.3974 0.5544 0.4689 0.064(2) Uiso 1 1 calc R
C39 C 0.24786(11) 0.73076(6) 0.39475(8) 0.0309(2) Uani 1 1 d .
H39A H 0.1806 0.7549 0.4196 0.064(2) Uiso 1 1 calc R
H39B H 0.2404 0.7299 0.3297 0.064(2) Uiso 1 1 calc R
H39C H 0.3204 0.7544 0.4122 0.064(2) Uiso 1 1 calc R

loop_
_atom_site_aniso_label
_atom_site_aniso_U_11
_atom_site_aniso_U_22
_atom_site_aniso_U_33
_atom_site_aniso_U_23
_atom_site_aniso_U_13
_atom_site_aniso_U_12
P1 0.01354(9) 0.01235(9) 0.01090(9) -0.00030(6) -0.00036(6) 0.00002(7)
N1 0.0205(3) 0.0133(3) 0.0132(3) -0.0018(2) -0.0011(2) 0.0002(2)
P2 0.01319(9) 0.01159(9) 0.01108(9) 0.00012(6) 0.00041(6) -0.00051(6)
C1 0.0145(3) 0.0155(3) 0.0127(3) -0.0003(3) -0.0002(3) 0.0005(3)
C2 0.0170(3) 0.0175(4) 0.0162(4) 0.0022(3) -0.0003(3) 0.0011(3)
C3 0.0203(4) 0.0229(4) 0.0168(4) 0.0031(3) -0.0010(3) 0.0050(3)
C4 0.0175(4) 0.0272(5) 0.0197(4) -0.0027(3) -0.0035(3) 0.0051(3)
C5 0.0153(4) 0.0237(4) 0.0232(4) -0.0039(3) -0.0015(3) -0.0007(3)
C6 0.0165(3) 0.0171(4) 0.0183(4) -0.0004(3) 0.0005(3) -0.0013(3)
C7 0.0150(3) 0.0152(3) 0.0155(3) -0.0004(3) 0.0014(3) 0.0002(3)
C8 0.0157(4) 0.0325(5) 0.0215(4) -0.0051(4) -0.0003(3) 0.0002(3)
C9 0.0151(4) 0.0402(6) 0.0332(5) -0.0108(5) 0.0045(4) -0.0035(4)
C10 0.0222(4) 0.0238(5) 0.0328(5) -0.0051(4) 0.0122(4) -0.0036(3)
C11 0.0265(4) 0.0211(4) 0.0196(4) 0.0008(3) 0.0083(3) -0.0006(3)
C12 0.0197(4) 0.0195(4) 0.0154(4) 0.0004(3) 0.0027(3) -0.0009(3)
C13 0.0158(3) 0.0135(3) 0.0133(3) -0.0005(3) -0.0017(3) 0.0006(3)
C14 0.0305(5) 0.0160(4) 0.0154(4) -0.0019(3) 0.0011(3) 0.0020(3)
C15 0.0356(5) 0.0151(4) 0.0209(4) -0.0038(3) -0.0017(4) 0.0031(3)
C16 0.0283(5) 0.0144(4) 0.0245(4) 0.0013(3) -0.0056(3) 0.0007(3)
C17 0.0328(5) 0.0169(4) 0.0190(4) 0.0042(3) -0.0002(3) 0.0002(3)
C18 0.0269(4) 0.0161(4) 0.0142(3) 0.0007(3) 0.0009(3) 0.0015(3)
C19 0.0141(3) 0.0155(3) 0.0129(3) 0.0020(3) 0.0007(3) -0.0009(3)
C20 0.0187(4) 0.0194(4) 0.0173(4) 0.0014(3) 0.0006(3) -0.0046(3)
C21 0.0194(4) 0.0278(5) 0.0201(4) 0.0041(3) 0.0012(3) -0.0072(3)
C22 0.0181(4) 0.0332(5) 0.0184(4) 0.0046(4) 0.0041(3) -0.0013(3)
C23 0.0213(4) 0.0271(5) 0.0178(4) -0.0012(3) 0.0058(3) 0.0011(3)
C24 0.0189(4) 0.0186(4) 0.0161(4) -0.0009(3) 0.0030(3) -0.0007(3)
C25 0.0145(3) 0.0149(3) 0.0124(3) -0.0003(3) 0.0005(2) -0.0008(3)
C26 0.0176(4) 0.0176(4) 0.0203(4) -0.0048(3) -0.0003(3) -0.0010(3)
C27 0.0217(4) 0.0260(5) 0.0230(4) -0.0089(4) -0.0014(3) -0.0042(3)
C28 0.0203(4) 0.0341(5) 0.0185(4) -0.0033(4) -0.0048(3) -0.0028(4)
C29 0.0222(4) 0.0267(5) 0.0206(4) 0.0030(3) -0.0061(3) 0.0023(3)
C30 0.0202(4) 0.0166(4) 0.0170(4) 0.0014(3) -0.0025(3) 0.0010(3)
C31 0.0149(3) 0.0133(3) 0.0129(3) 0.0007(3) 0.0001(2) -0.0003(3)
C32 0.0167(3) 0.0172(4) 0.0171(4) 0.0021(3) 0.0017(3) 0.0027(3)
C33 0.0210(4) 0.0191(4) 0.0209(4) 0.0046(3) -0.0009(3) 0.0035(3)
C34 0.0243(4) 0.0186(4) 0.0183(4) 0.0057(3) -0.0016(3) -0.0016(3)
C35 0.0197(4) 0.0227(4) 0.0186(4) 0.0053(3) 0.0028(3) -0.0029(3)
C36 0.0157(3) 0.0184(4) 0.0176(4) 0.0031(3) 0.0018(3) -0.0003(3)
Si3 0.02039(11) 0.01620(11) 0.01343(10) 0.00033(8) 0.00044(8) 0.00180(8)
F1 0.0267(3) 0.0308(3) 0.0176(3) -0.0065(2) 0.0020(2) 0.0012(2)
F2 0.0372(3) 0.0298(3) 0.0141(3) -0.0023(2) 0.0005(2) 0.0027(3)
C37 0.0252(5) 0.0271(5) 0.0251(5) 0.0012(4) -0.0025(4) -0.0031(4)
C38 0.0228(4) 0.0294(5) 0.0212(4) 0.0033(4) 0.0029(3) 0.0049(4)
C39 0.0402(6) 0.0201(4) 0.0323(5) 0.0050(4) 0.0004(4) 0.0028(4)

loop_
_atom_type_symbol
_atom_type_description
_atom_type_scat_dispersion_real
_atom_type_scat_dispersion_imag
_atom_type_scat_source
C C 0.0033 0.0016 'International Tables Vol C Tables 4.2.6.8 and 6.1.1.4'
H H 0.0000 0.0000 'International Tables Vol C Tables 4.2.6.8 and 6.1.1.4'
N N 0.0061 0.0033 'International Tables Vol C Tables 4.2.6.8 and 6.1.1.4'
F F 0.0171 0.0103 'International Tables Vol C Tables 4.2.6.8 and 6.1.1.4'
Si Si 0.0817 0.0704 'International Tables Vol C Tables 4.2.6.8 and 6.1.1.4'
P P 0.1023 0.0942 'International Tables Vol C Tables 4.2.6.8 and 6.1.1.4'

loop_
_geom_angle_atom_site_label_1
_geom_angle_atom_site_label_2
_geom_angle_atom_site_label_3
_geom_angle
N1 P1 C13 106.51(4)
N1 P1 C7 112.02(4)
C13 P1 C7 107.71(4)
N1 P1 C1 115.27(4)
C13 P1 C1 107.92(4)
C7 P1 C1 107.12(4)
P2 N1 P1 141.12(5)
N1 P2 C25 107.76(4)
N1 P2 C31 114.56(4)
C25 P2 C31 107.44(4)
N1 P2 C19 109.68(4)
C25 P2 C19 108.69(4)
C31 P2 C19 108.55(4)
C6 C1 C2 119.58(8)
C6 C1 P1 120.29(7)
C2 C1 P1 120.11(6)
C3 C2 C1 119.78(8)
C2 C3 C4 120.35(9)
C5 C4 C3 120.10(8)
C4 C5 C6 119.90(9)
C5 C6 C1 120.21(9)
C12 C7 C8 119.47(8)
C12 C7 P1 122.34(7)
C8 C7 P1 118.18(7)
C9 C8 C7 119.92(9)
C10 C9 C8 120.29(10)
C9 C10 C11 119.98(9)
C10 C11 C12 120.29(9)
C11 C12 C7 120.03(9)
C18 C13 C14 119.93(8)
C18 C13 P1 119.65(7)
C14 C13 P1 120.42(7)
C15 C14 C13 119.67(9)
C16 C15 C14 120.13(9)
C17 C16 C15 120.30(9)
C16 C17 C18 120.05(9)
C17 C18 C13 119.93(9)
C24 C19 C20 119.80(8)
C24 C19 P2 122.05(7)
C20 C19 P2 118.14(7)
C21 C20 C19 120.01(9)
C22 C21 C20 120.19(9)
C21 C22 C23 119.91(9)
C22 C23 C24 120.64(9)
C23 C24 C19 119.44(9)
C26 C25 C30 120.06(8)
C26 C25 P2 121.49(7)
C30 C25 P2 118.45(7)
C27 C26 C25 119.35(9)
C28 C27 C26 120.27(9)
C29 C28 C27 120.55(9)
C28 C29 C30 119.70(9)
C29 C30 C25 120.07(9)
C32 C31 C36 119.58(8)
C32 C31 P2 122.30(6)
C36 C31 P2 117.99(6)
C33 C32 C31 119.94(8)
C34 C33 C32 120.27(9)
C33 C34 C35 120.06(8)
C36 C35 C34 120.11(8)
C35 C36 C31 120.03(8)
F1 Si3 F2 175.54(4)
F1 Si3 C39 92.04(5)
F2 Si3 C39 92.37(5)
F1 Si3 C38 90.04(4)
F2 Si3 C38 88.65(4)
C39 Si3 C38 115.67(5)
F1 Si3 C37 90.12(4)
F2 Si3 C37 87.34(4)
C39 Si3 C37 116.16(5)
C38 Si3 C37 128.13(5)

loop_
_geom_bond_atom_site_label_1
_geom_bond_atom_site_label_2
_geom_bond_distance
P1 N1 1.5807(8)
P1 C13 1.7941(9)
P1 C7 1.7975(9)
P1 C1 1.7990(8)
N1 P2 1.5793(8)
P2 C25 1.7972(8)
P2 C31 1.7973(8)
P2 C19 1.7986(8)
C1 C6 1.3999(12)
C1 C2 1.4020(12)
C2 C3 1.3904(13)
C3 C4 1.3937(14)
C4 C5 1.3902(15)
C5 C6 1.3937(13)
C7 C12 1.3984(12)
C7 C8 1.3985(13)
C8 C9 1.3910(14)
C9 C10 1.3864(17)
C10 C11 1.3877(15)
C11 C12 1.3880(13)
C13 C18 1.3943(12)
C13 C14 1.3969(12)
C14 C15 1.3903(14)
C15 C16 1.3886(15)
C16 C17 1.3841(14)
C17 C18 1.3901(13)
C19 C24 1.3977(12)
C19 C20 1.3999(12)
C20 C21 1.3902(13)
C21 C22 1.3871(15)
C22 C23 1.3880(15)
C23 C24 1.3936(13)
C25 C26 1.3983(12)
C25 C30 1.3986(12)
C26 C27 1.3913(13)
C27 C28 1.3893(16)
C28 C29 1.3861(15)
C29 C30 1.3895(13)
C31 C32 1.3950(12)
C31 C36 1.4030(12)
C32 C33 1.3940(13)
C33 C34 1.3856(14)
C34 C35 1.3933(14)
C35 C36 1.3876(13)
Si3 F1 1.7599(6)
Si3 F2 1.7901(7)
Si3 C39 1.8871(11)
Si3 C38 1.8882(10)
Si3 C37 1.8924(11)

loop_
_geom_torsion_atom_site_label_1
_geom_torsion_atom_site_label_2
_geom_torsion_atom_site_label_3
_geom_torsion_atom_site_label_4
_geom_torsion
C13 P1 N1 P2 -163.06(8)
C7 P1 N1 P2 79.42(9)
C1 P1 N1 P2 -43.40(10)
P1 N1 P2 C25 -135.02(8)
P1 N1 P2 C31 -15.52(10)
P1 N1 P2 C19 106.81(8)
N1 P1 C1 C6 -95.33(8)
C13 P1 C1 C6 23.54(8)
C7 P1 C1 C6 139.27(7)
N1 P1 C1 C2 82.93(8)
C13 P1 C1 C2 -158.20(7)
C7 P1 C1 C2 -42.47(8)
C6 C1 C2 C3 -2.75(13)
P1 C1 C2 C3 178.98(7)
C1 C2 C3 C4 1.79(14)
C2 C3 C4 C5 0.87(15)
C3 C4 C5 C6 -2.53(15)
C4 C5 C6 C1 1.55(14)
C2 C1 C6 C5 1.10(13)
P1 C1 C6 C5 179.36(7)
N1 P1 C7 C12 -151.70(8)
C13 P1 C7 C12 91.50(8)
C1 P1 C7 C12 -24.37(9)
N1 P1 C7 C8 29.27(9)
C13 P1 C7 C8 -87.52(8)
C1 P1 C7 C8 156.60(8)
C12 C7 C8 C9 1.23(15)
P1 C7 C8 C9 -179.71(9)
C7 C8 C9 C10 0.28(18)
C8 C9 C10 C11 -1.15(18)
C9 C10 C11 C12 0.50(16)
C10 C11 C12 C7 1.02(15)
C8 C7 C12 C11 -1.88(14)
P1 C7 C12 C11 179.11(7)
N1 P1 C13 C18 18.68(8)
C7 P1 C13 C18 139.02(7)
C1 P1 C13 C18 -105.64(8)
N1 P1 C13 C14 -161.32(8)
C7 P1 C13 C14 -40.99(8)
C1 P1 C13 C14 74.36(8)
C18 C13 C14 C15 -0.03(14)
P1 C13 C14 C15 179.98(8)
C13 C14 C15 C16 0.19(16)
C14 C15 C16 C17 -0.22(16)
C15 C16 C17 C18 0.09(16)
C16 C17 C18 C13 0.07(16)
C14 C13 C18 C17 -0.10(14)
P1 C13 C18 C17 179.89(8)
N1 P2 C19 C24 164.95(7)
C25 P2 C19 C24 47.37(8)
C31 P2 C19 C24 -69.20(8)
N1 P2 C19 C20 -13.90(8)
C25 P2 C19 C20 -131.49(7)
C31 P2 C19 C20 111.94(7)
C24 C19 C20 C21 -0.79(13)
P2 C19 C20 C21 178.09(7)
C19 C20 C21 C22 -0.21(15)
C20 C21 C22 C23 1.07(15)
C21 C22 C23 C24 -0.93(15)
C22 C23 C24 C19 -0.07(15)
C20 C19 C24 C23 0.92(13)
P2 C19 C24 C23 -177.91(7)
N1 P2 C25 C26 165.62(7)
C31 P2 C25 C26 41.70(8)
C19 P2 C25 C26 -75.58(8)
N1 P2 C25 C30 -15.35(8)
C31 P2 C25 C30 -139.28(7)
C19 P2 C25 C30 103.44(7)
C30 C25 C26 C27 0.20(14)
P2 C25 C26 C27 179.21(7)
C25 C26 C27 C28 -0.28(15)
C26 C27 C28 C29 -0.21(16)
C27 C28 C29 C30 0.79(16)
C28 C29 C30 C25 -0.87(15)
C26 C25 C30 C29 0.37(14)
P2 C25 C30 C29 -178.67(7)
N1 P2 C31 C32 115.54(8)
C25 P2 C31 C32 -124.79(8)
C19 P2 C31 C32 -7.41(9)
N1 P2 C31 C36 -60.34(8)
C25 P2 C31 C36 59.34(8)
C19 P2 C31 C36 176.71(7)
C36 C31 C32 C33 0.22(13)
P2 C31 C32 C33 -175.59(7)
C31 C32 C33 C34 0.69(14)
C32 C33 C34 C35 -0.94(15)
C33 C34 C35 C36 0.27(15)
C34 C35 C36 C31 0.65(14)
C32 C31 C36 C35 -0.89(13)
P2 C31 C36 C35 175.10(7)
